data_1518026
loop_
_publ_author_name
'Braunschweig, Holger'
'Celik, Mehmet Ali'
'Dewhurst, Rian D.'
'Heid, Magdalena'
'Hupp, Florian'
'Sen, Sakya S.'

_publ_section_title
;
 Stepwise isolation of low-valent, low-coordinate Sn and Pb mono- and
 dications in the coordination sphere of platinum
;
_journal_issue 1
_journal_name_full 'Chem. Sci.'
_journal_page_first 425
_journal_paper_doi 10.1039/C4SC02948H
_journal_volume 6
_journal_year 2015
_chemical_formula_moiety 'C36 H66 Al2 Br8 P2 Pt Sn'
_chemical_formula_sum 'C36 H66 Al2 Br8 P2 Pt Sn'
_chemical_formula_weight 1567.84
_chemical_name_common
;
?
;
_chemical_name_systematic
;
?
;
_space_group_crystal_system monoclinic
_space_group_IT_number 14
_space_group_name_Hall '-P 2yn'
_space_group_name_H-M_alt 'P 1 21/n 1'
_symmetry_space_group_name_Hall '-P 2yn'
_symmetry_space_group_name_H-M 'P 1 21/n 1'
_atom_sites_solution_hydrogens difmap
_audit_creation_method SHELXL-2014
_cell_angle_alpha 90
_cell_angle_beta 99.008(7)
_cell_angle_gamma 90
_cell_formula_units_Z 4
_cell_length_a 13.2989(18)
_cell_length_b 22.907(3)
_cell_length_c 16.964(4)
_cell_measurement_temperature 100(2)
_cell_volume 5104.1(15)
_computing_cell_refinement 'Saint+ ver. 8.18C (Bruker AXS)'
_computing_data_collection 'APEX2 ver. 2012.4-3 (Bruker AXS)'
_computing_data_reduction 'Saint+ ver. 8.18C (Bruker AXS)'
_computing_molecular_graphics 'XP ver. 5.1 (Bruker AXS, 1998)'
_computing_publication_material 'SHELXL-97 (Sheldrick, 2008)'
_computing_structure_refinement 'SHELXL-2014 (Sheldrick, 2014)'
_diffrn_ambient_temperature 100(2)
_diffrn_detector_area_resol_mean 8.333
_diffrn_measured_fraction_theta_full 0.999
_diffrn_measured_fraction_theta_max 0.999
_diffrn_measurement_device_type 'Bruker D8 Quest'
_diffrn_measurement_method '\f and \w scans'
_diffrn_radiation_type MoK\a
_diffrn_radiation_wavelength 0.71073
_diffrn_reflns_av_R_equivalents 0.0398
_diffrn_reflns_av_unetI/netI 0.0337
_diffrn_reflns_Laue_measured_fraction_full 0.999
_diffrn_reflns_Laue_measured_fraction_max 0.999
_diffrn_reflns_limit_h_max 16
_diffrn_reflns_limit_h_min -16
_diffrn_reflns_limit_k_max 28
_diffrn_reflns_limit_k_min -28
_diffrn_reflns_limit_l_max 21
_diffrn_reflns_limit_l_min -18
_diffrn_reflns_number 44416
_diffrn_reflns_point_group_measured_fraction_full 0.999
_diffrn_reflns_point_group_measured_fraction_max 0.999
_diffrn_reflns_theta_full 25.242
_diffrn_reflns_theta_max 26.371
_diffrn_reflns_theta_min 2.020
_exptl_absorpt_coefficient_mu 9.611
_exptl_absorpt_correction_T_max 0.1683
_exptl_absorpt_correction_T_min 0.0772
_exptl_absorpt_correction_type multi-scan
_exptl_absorpt_process_details 'Sadabs 2008/1 (Bruker 2008)'
_exptl_crystal_colour orange
_exptl_crystal_density_diffrn 2.040
_exptl_crystal_description block
_exptl_crystal_F_000 2984
_exptl_crystal_size_max 0.390
_exptl_crystal_size_mid 0.250
_exptl_crystal_size_min 0.200
_refine_diff_density_max 1.292
_refine_diff_density_min -1.415
_refine_diff_density_rms 0.130
_refine_ls_extinction_method none
_refine_ls_goodness_of_fit_ref 1.035
_refine_ls_hydrogen_treatment refxyz
_refine_ls_matrix_type full
_refine_ls_number_parameters 649
_refine_ls_number_reflns 10437
_refine_ls_number_restraints 0
_refine_ls_restrained_S_all 1.035
_refine_ls_R_factor_all 0.0367
_refine_ls_R_factor_gt 0.0285
_refine_ls_shift/su_max 0.003
_refine_ls_shift/su_mean 0.000
_refine_ls_structure_factor_coef Fsqd
_refine_ls_weighting_details 'w=1/[\s^2^(Fo^2^)+(0.0340P)^2^+8.5116P] where P=(Fo^2^+2Fc^2^)/3'
_refine_ls_weighting_scheme calc
_refine_ls_wR_factor_gt 0.0669
_refine_ls_wR_factor_ref 0.0693
_reflns_Friedel_coverage 0.000
_reflns_number_gt 8963
_reflns_number_total 10437
_reflns_threshold_expression 'I > 2\s(I)'
_cod_data_source_file c4sc02948h2.cif
_cod_data_source_block 10
_cod_depositor_comments 'Adding full bibliography for 1518019--1518027.cif.'
_cod_original_cell_volume 5104.0(14)
_cod_database_code 1518026
_shelx_space_group_comment
;
The symmetry employed for this shelxl refinement is uniquely defined
by the following loop, which should always be used as a source of
symmetry information in preference to the above space-group names.
They are only intended as comments.
;
_shelx_estimated_absorpt_t_min 0.117
_shelx_estimated_absorpt_t_max 0.249
_shelxl_version_number 2014-2

loop_
_space_group_symop_operation_xyz
'x, y, z'
'-x+1/2, y+1/2, -z+1/2'
'-x, -y, -z'
'x-1/2, -y-1/2, z-1/2'

loop_
_atom_site_label
_atom_site_type_symbol
_atom_site_fract_x
_atom_site_fract_y
_atom_site_fract_z
_atom_site_U_iso_or_equiv
_atom_site_adp_type
_atom_site_occupancy
_atom_site_site_symmetry_order
_atom_site_calc_flag
_atom_site_refinement_flags_adp
Pt1 Pt 0.71179(2) 0.85928(2) 0.72187(2) 0.01271(5) Uani 1 1 d .
Br1 Br 0.67897(3) 0.69062(2) 0.64481(3) 0.02325(10) Uani 1 1 d .
P1 P 0.86487(7) 0.88124(5) 0.68045(7) 0.0136(2) Uani 1 1 d .
Al1 Al 0.72475(10) 0.64995(6) 0.52734(8) 0.0211(3) Uani 1 1 d .
Sn2 Sn 0.63926(2) 0.81260(2) 0.59202(2) 0.01663(7) Uani 1 1 d .
Br2 Br 0.58853(4) 0.60433(3) 0.45977(3) 0.03993(14) Uani 1 1 d .
P2 P 0.58037(7) 0.86623(5) 0.79590(6) 0.0129(2) Uani 1 1 d .
Br3 Br 0.85471(4) 0.58628(3) 0.56477(4) 0.03947(14) Uani 1 1 d .
Br4 Br 0.77340(4) 0.72778(3) 0.45675(3) 0.03741(13) Uani 1 1 d .
C11 C 0.9183(3) 0.9405(2) 0.7486(3) 0.0272(11) Uani 1 1 d .
H11 H 0.939(4) 0.915(2) 0.806(3) 0.033 Uiso 1 1 d U
C12 C 0.8400(4) 0.9802(2) 0.7738(4) 0.0355(13) Uani 1 1 d .
H12A H 0.804(4) 1.004(3) 0.722(3) 0.043 Uiso 1 1 d U
H12B H 0.784(4) 0.960(3) 0.786(3) 0.043 Uiso 1 1 d U
C13 C 0.8843(4) 1.0238(2) 0.8370(3) 0.0249(10) Uani 1 1 d .
H13A H 0.906(4) 1.002(2) 0.873(3) 0.030 Uiso 1 1 d U
H13B H 0.828(4) 1.045(2) 0.844(3) 0.030 Uiso 1 1 d U
C14 C 0.9736(4) 1.0558(3) 0.8170(4) 0.0401(14) Uani 1 1 d .
H14A H 0.953(4) 1.086(3) 0.769(4) 0.048 Uiso 1 1 d U
H14B H 1.005(5) 1.074(3) 0.859(4) 0.048 Uiso 1 1 d U
C15 C 1.0522(4) 1.0177(2) 0.7878(4) 0.0312(12) Uani 1 1 d .
H15A H 1.079(4) 0.995(3) 0.834(3) 0.037 Uiso 1 1 d U
H15B H 1.105(4) 1.036(2) 0.767(3) 0.037 Uiso 1 1 d U
C16 C 1.0103(3) 0.9725(2) 0.7273(3) 0.0213(10) Uani 1 1 d .
H16A H 0.982(4) 0.999(2) 0.680(3) 0.026 Uiso 1 1 d U
H16B H 1.059(4) 0.952(2) 0.716(3) 0.026 Uiso 1 1 d U
C21 C 0.8505(3) 0.90408(19) 0.5754(3) 0.0159(9) Uani 1 1 d .
H21 H 0.825(3) 0.869(2) 0.538(3) 0.019 Uiso 1 1 d U
C22 C 0.7723(3) 0.9543(2) 0.5574(3) 0.0229(10) Uani 1 1 d .
H22A H 0.802(4) 0.987(2) 0.578(3) 0.027 Uiso 1 1 d U
H22B H 0.709(4) 0.947(2) 0.582(3) 0.027 Uiso 1 1 d U
C23 C 0.7439(4) 0.9621(3) 0.4667(3) 0.0320(12) Uani 1 1 d .
H23A H 0.698(4) 0.997(3) 0.458(3) 0.038 Uiso 1 1 d U
H23B H 0.708(4) 0.930(3) 0.440(3) 0.038 Uiso 1 1 d U
C24 C 0.8382(4) 0.9732(3) 0.4281(3) 0.0295(11) Uani 1 1 d .
H24A H 0.816(4) 0.974(2) 0.372(3) 0.035 Uiso 1 1 d U
H24B H 0.867(4) 1.012(3) 0.448(3) 0.035 Uiso 1 1 d U
C25 C 0.9168(4) 0.9248(2) 0.4485(3) 0.0247(10) Uani 1 1 d .
H25A H 0.883(4) 0.887(2) 0.423(3) 0.030 Uiso 1 1 d U
H25B H 0.975(4) 0.935(2) 0.427(3) 0.030 Uiso 1 1 d U
C26 C 0.9453(3) 0.9178(2) 0.5386(3) 0.0197(9) Uani 1 1 d .
H26A H 0.973(3) 0.957(2) 0.565(3) 0.024 Uiso 1 1 d U
H26B H 0.991(4) 0.887(2) 0.558(3) 0.024 Uiso 1 1 d U
C31 C 0.9626(3) 0.82382(19) 0.6949(3) 0.0171(9) Uani 1 1 d .
H31 H 1.030(4) 0.837(2) 0.691(3) 0.021 Uiso 1 1 d U
C32 C 0.9470(4) 0.7774(2) 0.6303(3) 0.0242(10) Uani 1 1 d .
H32A H 0.883(4) 0.759(2) 0.640(3) 0.029 Uiso 1 1 d U
H32B H 0.945(4) 0.796(2) 0.577(3) 0.029 Uiso 1 1 d U
C33 C 1.0290(4) 0.7306(3) 0.6435(4) 0.0340(12) Uani 1 1 d .
H33A H 1.096(4) 0.751(2) 0.645(3) 0.041 Uiso 1 1 d U
H33B H 1.018(4) 0.702(3) 0.602(3) 0.041 Uiso 1 1 d U
C34 C 1.0343(5) 0.7022(3) 0.7250(4) 0.0415(14) Uani 1 1 d .
H34A H 1.101(4) 0.677(3) 0.738(4) 0.050 Uiso 1 1 d U
H34B H 0.970(5) 0.680(3) 0.726(4) 0.050 Uiso 1 1 d U
C35 C 1.0478(5) 0.7470(3) 0.7908(4) 0.0425(14) Uani 1 1 d .
H35A H 1.047(4) 0.731(3) 0.850(4) 0.051 Uiso 1 1 d U
H35B H 1.110(5) 0.769(3) 0.795(4) 0.051 Uiso 1 1 d U
C36 C 0.9663(4) 0.7943(3) 0.7770(3) 0.0309(12) Uani 1 1 d .
H36A H 0.907(4) 0.779(3) 0.777(3) 0.037 Uiso 1 1 d U
H36B H 0.985(4) 0.826(2) 0.828(3) 0.037 Uiso 1 1 d U
C41 C 0.4917(3) 0.92534(19) 0.7589(3) 0.0157(9) Uani 1 1 d .
H41 H 0.466(3) 0.909(2) 0.713(3) 0.019 Uiso 1 1 d U
C42 C 0.5481(3) 0.98134(19) 0.7398(3) 0.0181(9) Uani 1 1 d .
H42A H 0.599(3) 0.974(2) 0.705(3) 0.022 Uiso 1 1 d U
H42B H 0.582(4) 0.994(2) 0.786(3) 0.022 Uiso 1 1 d U
C43 C 0.4733(4) 1.0273(2) 0.7010(3) 0.0238(10) Uani 1 1 d .
H43A H 0.501(4) 1.059(2) 0.690(3) 0.029 Uiso 1 1 d U
H43B H 0.447(4) 1.012(2) 0.650(3) 0.029 Uiso 1 1 d U
C44 C 0.3899(4) 1.0399(2) 0.7514(3) 0.0297(11) Uani 1 1 d .
H44A H 0.340(4) 1.065(3) 0.723(3) 0.036 Uiso 1 1 d U
H44B H 0.420(4) 1.056(2) 0.801(3) 0.036 Uiso 1 1 d U
C45 C 0.3366(4) 0.9848(2) 0.7713(4) 0.0320(12) Uani 1 1 d .
H45A H 0.289(4) 0.993(2) 0.808(3) 0.038 Uiso 1 1 d U
H45B H 0.298(4) 0.967(3) 0.726(3) 0.038 Uiso 1 1 d U
C46 C 0.4119(4) 0.9399(2) 0.8122(3) 0.0240(10) Uani 1 1 d .
H46A H 0.443(4) 0.952(2) 0.859(3) 0.029 Uiso 1 1 d U
H46B H 0.376(4) 0.906(2) 0.821(3) 0.029 Uiso 1 1 d U
C51 C 0.5007(3) 0.80211(19) 0.8081(3) 0.0161(9) Uani 1 1 d .
H51 H 0.461(3) 0.812(2) 0.849(3) 0.019 Uiso 1 1 d U
C52 C 0.4247(4) 0.7900(2) 0.7327(3) 0.0222(10) Uani 1 1 d .
H52A H 0.377(4) 0.823(2) 0.719(3) 0.027 Uiso 1 1 d U
H52B H 0.454(4) 0.786(2) 0.697(3) 0.027 Uiso 1 1 d U
C53 C 0.3592(4) 0.7367(2) 0.7428(3) 0.0246(10) Uani 1 1 d .
H53A H 0.319(4) 0.731(2) 0.701(3) 0.030 Uiso 1 1 d U
H53B H 0.316(4) 0.744(2) 0.785(3) 0.030 Uiso 1 1 d U
C54 C 0.4241(4) 0.6834(2) 0.7678(4) 0.0311(12) Uani 1 1 d .
H54A H 0.383(4) 0.649(2) 0.780(3) 0.037 Uiso 1 1 d U
H54B H 0.461(4) 0.673(2) 0.730(3) 0.037 Uiso 1 1 d U
C55 C 0.4999(4) 0.6955(2) 0.8429(3) 0.0271(11) Uani 1 1 d .
H55A H 0.461(4) 0.698(2) 0.886(3) 0.033 Uiso 1 1 d U
H55B H 0.536(4) 0.663(3) 0.856(3) 0.033 Uiso 1 1 d U
C56 C 0.5665(3) 0.7484(2) 0.8334(3) 0.0205(10) Uani 1 1 d .
H56A H 0.615(4) 0.759(2) 0.881(3) 0.025 Uiso 1 1 d U
H56B H 0.607(4) 0.742(2) 0.799(3) 0.025 Uiso 1 1 d U
C61 C 0.6431(3) 0.8892(2) 0.8967(3) 0.0163(9) Uani 1 1 d .
H61 H 0.654(3) 0.932(2) 0.887(3) 0.020 Uiso 1 1 d U
C62 C 0.5834(3) 0.8748(2) 0.9649(3) 0.0213(10) Uani 1 1 d .
H62A H 0.586(4) 0.836(2) 0.968(3) 0.026 Uiso 1 1 d U
H62B H 0.515(4) 0.888(2) 0.953(3) 0.026 Uiso 1 1 d U
C63 C 0.6359(4) 0.9019(2) 1.0434(3) 0.0261(11) Uani 1 1 d .
H63A H 0.598(4) 0.890(2) 1.089(3) 0.031 Uiso 1 1 d U
H63B H 0.632(4) 0.943(2) 1.038(3) 0.031 Uiso 1 1 d U
C64 C 0.7454(4) 0.8809(2) 1.0637(3) 0.0275(11) Uani 1 1 d .
H64A H 0.779(4) 0.899(2) 1.111(3) 0.033 Uiso 1 1 d U
H64B H 0.747(4) 0.845(3) 1.075(3) 0.033 Uiso 1 1 d U
C65 C 0.8055(4) 0.8939(2) 0.9961(3) 0.0247(10) Uani 1 1 d .
H65A H 0.814(4) 0.937(2) 0.992(3) 0.030 Uiso 1 1 d U
H65B H 0.869(4) 0.879(2) 1.005(3) 0.030 Uiso 1 1 d U
C66 C 0.7531(3) 0.8667(2) 0.9175(3) 0.0200(9) Uani 1 1 d .
H66A H 0.792(4) 0.875(2) 0.878(3) 0.024 Uiso 1 1 d U
H66B H 0.755(4) 0.827(2) 0.920(3) 0.024 Uiso 1 1 d U
Al2 Al 0.35120(10) 0.84829(7) 0.48451(9) 0.0238(3) Uani 1 1 d .
Br5 Br 0.22688(4) 0.85864(3) 0.56175(4) 0.04797(16) Uani 1 1 d .
Br6 Br 0.42442(4) 0.75676(2) 0.50509(3) 0.03212(12) Uani 1 1 d .
Br7 Br 0.29298(5) 0.86530(3) 0.35405(4) 0.05102(17) Uani 1 1 d .
Br8 Br 0.48434(3) 0.91262(2) 0.52862(3) 0.02497(11) Uani 1 1 d .

loop_
_atom_site_aniso_label
_atom_site_aniso_U_11
_atom_site_aniso_U_22
_atom_site_aniso_U_33
_atom_site_aniso_U_23
_atom_site_aniso_U_13
_atom_site_aniso_U_12
Pt1 0.01162(8) 0.01420(8) 0.01266(8) -0.00188(7) 0.00295(6) -0.00092(6)
Br1 0.0337(2) 0.0196(2) 0.0180(2) -0.00068(19) 0.00887(18) -0.00182(18)
P1 0.0121(5) 0.0139(5) 0.0152(5) -0.0027(4) 0.0032(4) -0.0004(4)
Al1 0.0224(7) 0.0251(8) 0.0164(7) -0.0005(6) 0.0049(5) -0.0021(6)
Sn2 0.01620(14) 0.01719(15) 0.01563(15) -0.00306(12) -0.00022(11) -0.00143(11)
Br2 0.0393(3) 0.0439(3) 0.0339(3) -0.0037(3) -0.0029(2) -0.0089(2)
P2 0.0127(5) 0.0138(5) 0.0125(5) -0.0002(4) 0.0025(4) 0.0007(4)
Br3 0.0260(2) 0.0470(3) 0.0479(3) 0.0099(3) 0.0138(2) 0.0096(2)
Br4 0.0432(3) 0.0456(3) 0.0235(3) 0.0084(2) 0.0051(2) -0.0167(2)
C11 0.019(2) 0.029(3) 0.035(3) -0.018(2) 0.009(2) -0.0083(19)
C12 0.029(3) 0.030(3) 0.052(4) -0.021(3) 0.020(3) -0.016(2)
C13 0.026(2) 0.020(3) 0.028(3) -0.010(2) 0.006(2) 0.001(2)
C14 0.042(3) 0.032(3) 0.051(4) -0.024(3) 0.019(3) -0.016(3)
C15 0.020(2) 0.028(3) 0.047(3) -0.016(3) 0.009(2) -0.006(2)
C16 0.020(2) 0.023(2) 0.023(2) -0.006(2) 0.0082(19) -0.0062(19)
C21 0.0146(19) 0.019(2) 0.015(2) 0.0022(18) 0.0053(16) 0.0011(17)
C22 0.018(2) 0.022(2) 0.030(3) 0.009(2) 0.0086(19) 0.0063(18)
C23 0.025(3) 0.035(3) 0.033(3) 0.013(3) -0.002(2) 0.006(2)
C24 0.027(2) 0.036(3) 0.025(3) 0.009(2) 0.004(2) 0.003(2)
C25 0.026(2) 0.026(3) 0.023(3) 0.001(2) 0.008(2) 0.002(2)
C26 0.017(2) 0.020(2) 0.023(2) 0.002(2) 0.0077(18) 0.0020(18)
C31 0.016(2) 0.019(2) 0.017(2) 0.0032(18) 0.0055(17) 0.0039(17)
C32 0.028(2) 0.019(2) 0.026(3) 0.002(2) 0.004(2) 0.001(2)
C33 0.035(3) 0.029(3) 0.041(3) 0.001(3) 0.014(2) 0.008(2)
C34 0.048(3) 0.026(3) 0.050(4) 0.014(3) 0.008(3) 0.014(3)
C35 0.038(3) 0.050(4) 0.037(3) 0.012(3) -0.002(3) 0.013(3)
C36 0.030(3) 0.036(3) 0.026(3) 0.007(2) 0.001(2) 0.009(2)
C41 0.0142(19) 0.018(2) 0.014(2) -0.0003(18) -0.0003(16) 0.0022(17)
C42 0.021(2) 0.015(2) 0.018(2) 0.0009(19) 0.0025(18) 0.0003(18)
C43 0.034(3) 0.017(2) 0.019(2) -0.001(2) -0.001(2) 0.002(2)
C44 0.032(3) 0.022(3) 0.033(3) -0.004(2) -0.001(2) 0.012(2)
C45 0.026(2) 0.029(3) 0.042(3) -0.002(3) 0.007(2) 0.011(2)
C46 0.023(2) 0.026(3) 0.025(3) 0.001(2) 0.007(2) 0.006(2)
C51 0.0140(19) 0.017(2) 0.018(2) -0.0011(18) 0.0051(17) -0.0018(16)
C52 0.023(2) 0.024(3) 0.020(2) -0.005(2) 0.0057(19) -0.004(2)
C53 0.024(2) 0.025(3) 0.025(3) -0.008(2) 0.004(2) -0.010(2)
C54 0.037(3) 0.017(2) 0.042(3) -0.007(2) 0.016(2) -0.008(2)
C55 0.032(3) 0.017(2) 0.033(3) 0.006(2) 0.011(2) -0.002(2)
C56 0.021(2) 0.018(2) 0.024(3) 0.004(2) 0.0075(19) 0.0011(18)
C61 0.018(2) 0.017(2) 0.013(2) 0.0001(18) 0.0006(16) 0.0008(17)
C62 0.018(2) 0.031(3) 0.015(2) -0.006(2) 0.0046(17) -0.003(2)
C63 0.029(2) 0.033(3) 0.017(2) -0.005(2) 0.0048(19) -0.005(2)
C64 0.032(3) 0.032(3) 0.016(2) -0.005(2) -0.004(2) -0.003(2)
C65 0.019(2) 0.033(3) 0.020(2) -0.002(2) -0.0029(19) -0.001(2)
C66 0.016(2) 0.026(3) 0.018(2) -0.001(2) -0.0004(17) 0.0024(18)
Al2 0.0186(6) 0.0286(8) 0.0226(7) 0.0008(6) -0.0016(5) -0.0027(6)
Br5 0.0280(3) 0.0610(4) 0.0577(4) 0.0132(3) 0.0155(3) 0.0112(3)
Br6 0.0314(3) 0.0233(3) 0.0411(3) -0.0060(2) 0.0036(2) -0.0060(2)
Br7 0.0474(3) 0.0700(5) 0.0293(3) 0.0094(3) -0.0136(3) -0.0200(3)
Br8 0.0243(2) 0.0212(2) 0.0273(3) -0.0039(2) -0.00244(18) -0.00151(18)

loop_
_atom_type_symbol
_atom_type_description
_atom_type_scat_dispersion_real
_atom_type_scat_dispersion_imag
_atom_type_scat_source
C C 0.0033 0.0016 'International Tables Vol C Tables 4.2.6.8 and 6.1.1.4'
H H 0.0000 0.0000 'International Tables Vol C Tables 4.2.6.8 and 6.1.1.4'
Al Al 0.0645 0.0514 'International Tables Vol C Tables 4.2.6.8 and 6.1.1.4'
P P 0.1023 0.0942 'International Tables Vol C Tables 4.2.6.8 and 6.1.1.4'
Br Br -0.2901 2.4595 'International Tables Vol C Tables 4.2.6.8 and 6.1.1.4'
Sn Sn -0.6537 1.4246 'International Tables Vol C Tables 4.2.6.8 and 6.1.1.4'
Pt Pt -1.7033 8.3905 'International Tables Vol C Tables 4.2.6.8 and 6.1.1.4'

loop_
_geom_angle_atom_site_label_1
_geom_angle_atom_site_label_2
_geom_angle_atom_site_label_3
_geom_angle
P1 Pt1 P2 158.01(4)
P1 Pt1 Sn2 93.55(3)
P2 Pt1 Sn2 106.72(3)
Al1 Br1 Sn2 100.05(4)
C21 P1 C31 107.29(19)
C21 P1 C11 111.6(2)
C31 P1 C11 104.3(2)
C21 P1 Pt1 113.20(13)
C31 P1 Pt1 116.22(15)
C11 P1 Pt1 103.89(15)
Br2 Al1 Br3 111.18(6)
Br2 Al1 Br4 111.47(6)
Br3 Al1 Br4 112.31(6)
Br2 Al1 Br1 108.67(6)
Br3 Al1 Br1 107.58(6)
Br4 Al1 Br1 105.33(6)
Pt1 Sn2 Br1 96.387(16)
Pt1 Sn2 Br8 97.523(15)
Br1 Sn2 Br8 149.952(16)
Pt1 Sn2 Br6 138.997(15)
Br1 Sn2 Br6 82.453(16)
Br8 Sn2 Br6 69.630(16)
Pt1 Sn2 Br4 128.151(16)
Br1 Sn2 Br4 66.936(16)
Br8 Sn2 Br4 121.735(18)
Br6 Sn2 Br4 89.247(17)
C41 P2 C51 106.02(19)
C41 P2 C61 106.1(2)
C51 P2 C61 107.8(2)
C41 P2 Pt1 111.34(14)
C51 P2 Pt1 120.24(14)
C61 P2 Pt1 104.53(13)
Al1 Br4 Sn2 83.16(4)
C12 C11 C16 113.4(4)
C12 C11 P1 114.1(3)
C16 C11 P1 116.8(3)
C12 C11 H11 99(3)
C16 C11 H11 111(3)
P1 C11 H11 100(3)
C11 C12 C13 113.1(4)
C11 C12 H12A 108(3)
C13 C12 H12A 109(3)
C11 C12 H12B 112(4)
C13 C12 H12B 115(4)
H12A C12 H12B 99(4)
C14 C13 C12 113.6(4)
C14 C13 H13A 106(4)
C12 C13 H13A 100(4)
C14 C13 H13B 118(3)
C12 C13 H13B 103(3)
H13A C13 H13B 116(5)
C13 C14 C15 114.4(5)
C13 C14 H14A 112(3)
C15 C14 H14A 103(3)
C13 C14 H14B 110(4)
C15 C14 H14B 106(4)
H14A C14 H14B 111(5)
C14 C15 C16 115.0(4)
C14 C15 H15A 103(3)
C16 C15 H15A 104(3)
C14 C15 H15B 118(3)
C16 C15 H15B 105(3)
H15A C15 H15B 110(5)
C15 C16 C11 113.4(4)
C15 C16 H16A 100(3)
C11 C16 H16A 105(3)
C15 C16 H16B 109(4)
C11 C16 H16B 117(4)
H16A C16 H16B 111(4)
C26 C21 C22 109.8(4)
C26 C21 P1 119.2(3)
C22 C21 P1 111.5(3)
C26 C21 H21 97(3)
C22 C21 H21 108(3)
P1 C21 H21 110(3)
C23 C22 C21 109.6(4)
C23 C22 H22A 108(3)
C21 C22 H22A 108(3)
C23 C22 H22B 110(3)
C21 C22 H22B 112(3)
H22A C22 H22B 108(4)
C24 C23 C22 111.1(4)
C24 C23 H23A 109(3)
C22 C23 H23A 107(3)
C24 C23 H23B 108(3)
C22 C23 H23B 114(3)
H23A C23 H23B 107(4)
C23 C24 C25 111.2(4)
C23 C24 H24A 107(3)
C25 C24 H24A 110(3)
C23 C24 H24B 108(3)
C25 C24 H24B 111(3)
H24A C24 H24B 111(5)
C26 C25 C24 111.0(4)
C26 C25 H25A 111(3)
C24 C25 H25A 106(3)
C26 C25 H25B 109(3)
C24 C25 H25B 108(3)
H25A C25 H25B 112(4)
C21 C26 C25 109.8(4)
C21 C26 H26A 105(3)
C25 C26 H26A 111(3)
C21 C26 H26B 103(3)
C25 C26 H26B 118(3)
H26A C26 H26B 108(4)
C32 C31 C36 109.0(4)
C32 C31 P1 113.0(3)
C36 C31 P1 110.9(3)
C32 C31 H31 101(3)
C36 C31 H31 108(3)
P1 C31 H31 114(3)
C31 C32 C33 111.9(4)
C31 C32 H32A 102(3)
C33 C32 H32A 107(3)
C31 C32 H32B 110(3)
C33 C32 H32B 110(3)
H32A C32 H32B 116(4)
C34 C33 C32 111.5(4)
C34 C33 H33A 105(3)
C32 C33 H33A 107(3)
C34 C33 H33B 111(4)
C32 C33 H33B 111(3)
H33A C33 H33B 112(5)
C35 C34 C33 111.5(5)
C35 C34 H34A 103(3)
C33 C34 H34A 110(3)
C35 C34 H34B 110(4)
C33 C34 H34B 108(4)
H34A C34 H34B 114(5)
C34 C35 C36 111.8(5)
C34 C35 H35A 116(3)
C36 C35 H35A 106(3)
C34 C35 H35B 115(4)
C36 C35 H35B 102(4)
H35A C35 H35B 104(5)
C35 C36 C31 111.8(4)
C35 C36 H36A 110(4)
C31 C36 H36A 106(4)
C35 C36 H36B 106(3)
C31 C36 H36B 113(3)
H36A C36 H36B 111(5)
C46 C41 C42 110.2(4)
C46 C41 P2 115.1(3)
C42 C41 P2 112.1(3)
C46 C41 H41 114(3)
C42 C41 H41 107(3)
P2 C41 H41 98(3)
C43 C42 C41 111.0(4)
C43 C42 H42A 109(3)
C41 C42 H42A 113(3)
C43 C42 H42B 111(3)
C41 C42 H42B 107(3)
H42A C42 H42B 106(4)
C42 C43 C44 111.7(4)
C42 C43 H43A 114(4)
C44 C43 H43A 110(4)
C42 C43 H43B 105(3)
C44 C43 H43B 112(3)
H43A C43 H43B 104(5)
C45 C44 C43 111.9(4)
C45 C44 H44A 108(3)
C43 C44 H44A 110(3)
C45 C44 H44B 106(3)
C43 C44 H44B 109(3)
H44A C44 H44B 111(5)
C44 C45 C46 111.5(4)
C44 C45 H45A 111(3)
C46 C45 H45A 107(3)
C44 C45 H45B 113(3)
C46 C45 H45B 108(3)
H45A C45 H45B 107(4)
C45 C46 C41 110.1(4)
C45 C46 H46A 113(4)
C41 C46 H46A 109(3)
C45 C46 H46B 108(3)
C41 C46 H46B 109(3)
H46A C46 H46B 107(5)
C52 C51 C56 111.3(4)
C52 C51 P2 111.6(3)
C56 C51 P2 111.0(3)
C52 C51 H51 106(3)
C56 C51 H51 110(3)
P2 C51 H51 106(3)
C53 C52 C51 111.5(4)
C53 C52 H52A 107(3)
C51 C52 H52A 112(3)
C53 C52 H52B 111(4)
C51 C52 H52B 109(4)
H52A C52 H52B 107(5)
C54 C53 C52 111.4(4)
C54 C53 H53A 112(4)
C52 C53 H53A 110(4)
C54 C53 H53B 107(3)
C52 C53 H53B 110(3)
H53A C53 H53B 106(5)
C53 C54 C55 111.2(4)
C53 C54 H54A 113(3)
C55 C54 H54A 106(3)
C53 C54 H54B 111(4)
C55 C54 H54B 107(4)
H54A C54 H54B 108(5)
C54 C55 C56 112.1(4)
C54 C55 H55A 106(3)
C56 C55 H55A 115(3)
C54 C55 H55B 109(4)
C56 C55 H55B 113(3)
H55A C55 H55B 101(5)
C55 C56 C51 110.6(4)
C55 C56 H56A 115(3)
C51 C56 H56A 108(3)
C55 C56 H56B 111(3)
C51 C56 H56B 110(3)
H56A C56 H56B 101(4)
C62 C61 C66 109.9(4)
C62 C61 P2 115.0(3)
C66 C61 P2 113.0(3)
C62 C61 H61 115(3)
C66 C61 H61 102(3)
P2 C61 H61 101(3)
C63 C62 C61 110.4(4)
C63 C62 H62A 110(3)
C61 C62 H62A 103(3)
C63 C62 H62B 110(3)
C61 C62 H62B 111(3)
H62A C62 H62B 112(4)
C64 C63 C62 111.1(4)
C64 C63 H63A 108(3)
C62 C63 H63A 109(3)
C64 C63 H63B 112(3)
C62 C63 H63B 108(3)
H63A C63 H63B 109(4)
C63 C64 C65 111.3(4)
C63 C64 H64A 111(3)
C65 C64 H64A 109(3)
C63 C64 H64B 110(4)
C65 C64 H64B 112(4)
H64A C64 H64B 104(5)
C64 C65 C66 110.7(4)
C64 C65 H65A 109(3)
C66 C65 H65A 113(3)
C64 C65 H65B 112(3)
C66 C65 H65B 106(3)
H65A C65 H65B 106(4)
C65 C66 C61 110.4(4)
C65 C66 H66A 109(3)
C61 C66 H66A 113(3)
C65 C66 H66B 111(3)
C61 C66 H66B 111(3)
H66A C66 H66B 103(4)
Br7 Al2 Br5 112.15(6)
Br7 Al2 Br6 112.04(7)
Br5 Al2 Br6 109.50(6)
Br7 Al2 Br8 109.34(6)
Br5 Al2 Br8 109.41(6)
Br6 Al2 Br8 104.09(5)
Al2 Br6 Sn2 91.77(4)
Al2 Br8 Sn2 94.18(4)

loop_
_geom_bond_atom_site_label_1
_geom_bond_atom_site_label_2
_geom_bond_distance
Pt1 P1 2.3107(10)
Pt1 P2 2.3118(11)
Pt1 Sn2 2.5021(5)
Br1 Al1 2.3642(15)
Br1 Sn2 2.9564(6)
P1 C21 1.838(4)
P1 C31 1.839(4)
P1 C11 1.852(5)
Al1 Br2 2.2444(15)
Al1 Br3 2.2746(15)
Al1 Br4 2.2964(15)
Sn2 Br8 3.1554(6)
Sn2 Br6 3.2642(7)
Sn2 Br4 3.6750(8)
P2 C41 1.840(4)
P2 C51 1.842(4)
P2 C61 1.857(4)
C11 C12 1.496(7)
C11 C16 1.517(6)
C11 H11 1.13(5)
C12 C13 1.516(7)
C12 H12A 1.08(6)
C12 H12B 0.93(6)
C13 C14 1.480(7)
C13 H13A 0.81(5)
C13 H13B 0.91(5)
C14 C15 1.503(7)
C14 H14A 1.08(6)
C14 H14B 0.86(6)
C15 C16 1.503(7)
C15 H15A 0.95(6)
C15 H15B 0.94(6)
C16 H16A 1.04(5)
C16 H16B 0.85(5)
C21 C26 1.524(6)
C21 C22 1.548(6)
C21 H21 1.04(5)
C22 C23 1.537(7)
C22 H22A 0.90(5)
C22 H22B 1.02(5)
C23 C24 1.525(7)
C23 H23A 1.00(6)
C23 H23B 0.95(6)
C24 C25 1.526(7)
C24 H24A 0.94(5)
C24 H24B 1.01(6)
C25 C26 1.525(7)
C25 H25A 1.04(5)
C25 H25B 0.94(5)
C26 H26A 1.04(5)
C26 H26B 0.96(5)
C31 C32 1.519(7)
C31 C36 1.542(7)
C31 H31 0.95(5)
C32 C33 1.521(7)
C32 H32A 0.98(5)
C32 H32B 0.99(5)
C33 C34 1.519(8)
C33 H33A 1.00(6)
C33 H33B 0.95(6)
C34 C35 1.505(9)
C34 H34A 1.05(6)
C34 H34B 1.00(6)
C35 C36 1.525(7)
C35 H35A 1.08(6)
C35 H35B 0.96(6)
C36 H36A 0.86(5)
C36 H36B 1.12(6)
C41 C46 1.536(6)
C41 C42 1.546(6)
C41 H41 0.88(5)
C42 C43 1.525(6)
C42 H42A 0.98(5)
C42 H42B 0.89(5)
C43 C44 1.530(7)
C43 H43A 0.86(6)
C43 H43B 0.95(5)
C44 C45 1.511(8)
C44 H44A 0.95(6)
C44 H44B 0.95(6)
C45 C46 1.525(7)
C45 H45A 0.98(5)
C45 H45B 0.95(6)
C46 H46A 0.88(5)
C46 H46B 0.95(5)
C51 C52 1.527(6)
C51 C56 1.532(6)
C51 H51 0.96(5)
C52 C53 1.524(7)
C52 H52A 1.00(5)
C52 H52B 0.77(5)
C53 C54 1.517(7)
C53 H53A 0.82(5)
C53 H53B 0.99(5)
C54 C55 1.521(8)
C54 H54A 1.00(6)
C54 H54B 0.90(6)
C55 C56 1.524(6)
C55 H55A 0.97(5)
C55 H55B 0.89(6)
C56 H56A 0.99(5)
C56 H56B 0.86(5)
C61 C62 1.539(6)
C61 C66 1.540(6)
C61 H61 1.01(5)
C62 C63 1.533(6)
C62 H62A 0.89(5)
C62 H62B 0.95(5)
C63 C64 1.520(7)
C63 H63A 1.02(5)
C63 H63B 0.94(6)
C64 C65 1.527(7)
C64 H64A 0.95(6)
C64 H64B 0.85(6)
C65 C66 1.536(6)
C65 H65A 0.99(5)
C65 H65B 0.90(5)
C66 H66A 0.92(5)
C66 H66B 0.92(5)
Al2 Br7 2.2612(16)
Al2 Br5 2.2771(16)
Al2 Br6 2.3149(16)
Al2 Br8 2.3348(15)

loop_
_geom_torsion_atom_site_label_1
_geom_torsion_atom_site_label_2
_geom_torsion_atom_site_label_3
_geom_torsion_atom_site_label_4
_geom_torsion
C21 P1 C11 C12 88.8(4)
C31 P1 C11 C12 -155.7(4)
Pt1 P1 C11 C12 -33.6(5)
C21 P1 C11 C16 -46.7(4)
C31 P1 C11 C16 68.8(4)
Pt1 P1 C11 C16 -169.0(4)
C16 C11 C12 C13 -49.9(7)
P1 C11 C12 C13 173.2(4)
C11 C12 C13 C14 50.0(7)
C12 C13 C14 C15 -47.1(8)
C13 C14 C15 C16 44.9(8)
C14 C15 C16 C11 -44.5(7)
C12 C11 C16 C15 47.2(7)
P1 C11 C16 C15 -177.1(4)
C31 P1 C21 C26 -48.2(4)
C11 P1 C21 C26 65.5(4)
Pt1 P1 C21 C26 -177.7(3)
C31 P1 C21 C22 -177.9(3)
C11 P1 C21 C22 -64.2(4)
Pt1 P1 C21 C22 52.6(3)
C26 C21 C22 C23 58.8(5)
P1 C21 C22 C23 -166.7(3)
C21 C22 C23 C24 -56.5(6)
C22 C23 C24 C25 55.3(6)
C23 C24 C25 C26 -56.1(6)
C22 C21 C26 C25 -59.8(5)
P1 C21 C26 C25 169.7(3)
C24 C25 C26 C21 58.5(5)
C21 P1 C31 C32 -47.1(4)
C11 P1 C31 C32 -165.6(3)
Pt1 P1 C31 C32 80.7(3)
C21 P1 C31 C36 -169.8(3)
C11 P1 C31 C36 71.6(4)
Pt1 P1 C31 C36 -42.0(4)
C36 C31 C32 C33 -56.4(5)
P1 C31 C32 C33 179.8(3)
C31 C32 C33 C34 56.5(6)
C32 C33 C34 C35 -54.3(7)
C33 C34 C35 C36 53.8(7)
C34 C35 C36 C31 -55.2(7)
C32 C31 C36 C35 55.7(6)
P1 C31 C36 C35 -179.3(4)
C51 P2 C41 C46 57.1(4)
C61 P2 C41 C46 -57.3(4)
Pt1 P2 C41 C46 -170.5(3)
C51 P2 C41 C42 -175.9(3)
C61 P2 C41 C42 69.7(3)
Pt1 P2 C41 C42 -43.5(3)
C46 C41 C42 C43 -56.5(5)
P2 C41 C42 C43 173.9(3)
C41 C42 C43 C44 54.0(5)
C42 C43 C44 C45 -53.4(6)
C43 C44 C45 C46 55.3(6)
C44 C45 C46 C41 -57.6(6)
C42 C41 C46 C45 57.9(5)
P2 C41 C46 C45 -174.1(3)
C41 P2 C51 C52 51.3(4)
C61 P2 C51 C52 164.6(3)
Pt1 P2 C51 C52 -75.9(3)
C41 P2 C51 C56 176.1(3)
C61 P2 C51 C56 -70.7(4)
Pt1 P2 C51 C56 48.8(4)
C56 C51 C52 C53 55.1(5)
P2 C51 C52 C53 179.7(3)
C51 C52 C53 C54 -55.1(6)
C52 C53 C54 C55 54.8(6)
C53 C54 C55 C56 -55.4(6)
C54 C55 C56 C51 55.2(6)
C52 C51 C56 C55 -54.7(5)
P2 C51 C56 C55 -179.7(3)
C41 P2 C61 C62 84.6(4)
C51 P2 C61 C62 -28.6(4)
Pt1 P2 C61 C62 -157.6(3)
C41 P2 C61 C66 -148.2(3)
C51 P2 C61 C66 98.6(3)
Pt1 P2 C61 C66 -30.4(3)
C66 C61 C62 C63 57.8(5)
P2 C61 C62 C63 -173.5(3)
C61 C62 C63 C64 -57.1(6)
C62 C63 C64 C65 56.2(6)
C63 C64 C65 C66 -56.1(6)
C64 C65 C66 C61 57.1(5)
C62 C61 C66 C65 -58.0(5)
P2 C61 C66 C65 172.2(3)
